data_7017674
loop_
_publ_author_name
'Ali, Noorshida Mohd'
'Macleod, Voirrey L.'
'Jennison, Petter'
'Sazanovich, Igor V.'
'Hunter, Christopher A.'
'Weinstein, Julia A.'
'Ward, Michael D.'

_publ_section_title
;
 Luminescent cyanometallates based on phenylpyridine-Ir(iii) units:
 solvatochromism, metallochromism, and energy-transfer in Ir/Ln and Ir/Re
 complexes.
;
_journal_issue 8
_journal_name_full 'Dalton transactions (Cambridge, England : 2003)'
_journal_page_first 2408
_journal_page_last 2419
_journal_paper_doi 10.1039/c1dt11328c
_journal_volume 41
_journal_year 2012
_chemical_formula_sum 'C60.5 H47 Cl Ir N5 P2'
_chemical_formula_weight 1133.62
_chemical_name_systematic
;
?
;
_space_group_IT_number 2
_symmetry_cell_setting triclinic
_symmetry_space_group_name_Hall '-P 1'
_symmetry_space_group_name_H-M 'P -1'
_atom_sites_solution_hydrogens geom
_atom_sites_solution_primary direct
_atom_sites_solution_secondary difmap
_audit_creation_method SHELXL-97
_cell_angle_alpha 97.755(6)
_cell_angle_beta 109.636(5)
_cell_angle_gamma 97.349(6)
_cell_formula_units_Z 2
_cell_length_a 12.1090(10)
_cell_length_b 14.5474(13)
_cell_length_c 16.2425(13)
_cell_measurement_reflns_used 5567
_cell_measurement_temperature 100(2)
_cell_measurement_theta_max 22.30
_cell_measurement_theta_min 2.70
_cell_volume 2623.7(4)
_computing_cell_refinement 'Bruker SAINT'
_computing_data_collection 'Bruker APEX2'
_computing_data_reduction 'Bruker SAINT'
_computing_molecular_graphics 'Bruker SHELXTL'
_computing_publication_material 'Bruker SHELXTL'
_computing_structure_refinement 'SHELXL-97 (Sheldrick, 2008)'
_computing_structure_solution 'SHELXS-97 (Sheldrick, 2008)'
_diffrn_ambient_temperature 100(2)
_diffrn_measured_fraction_theta_full 0.959
_diffrn_measured_fraction_theta_max 0.959
_diffrn_measurement_device_type 'Bruker APEX-II CCD'
_diffrn_measurement_method '\f and \w scans'
_diffrn_radiation_monochromator graphite
_diffrn_radiation_source 'fine-focus sealed tube'
_diffrn_radiation_type MoK\a
_diffrn_radiation_wavelength 0.71073
_diffrn_reflns_av_R_equivalents 0.0457
_diffrn_reflns_av_sigmaI/netI 0.0649
_diffrn_reflns_limit_h_max 15
_diffrn_reflns_limit_h_min -15
_diffrn_reflns_limit_k_max 18
_diffrn_reflns_limit_k_min -18
_diffrn_reflns_limit_l_max 21
_diffrn_reflns_limit_l_min -20
_diffrn_reflns_number 27643
_diffrn_reflns_theta_full 27.67
_diffrn_reflns_theta_max 27.67
_diffrn_reflns_theta_min 2.28
_exptl_absorpt_coefficient_mu 2.700
_exptl_absorpt_correction_T_max 0.7204
_exptl_absorpt_correction_T_min 0.5756
_exptl_absorpt_correction_type multi-scan
_exptl_absorpt_process_details sadabs
_exptl_crystal_colour yellow
_exptl_crystal_density_diffrn 1.435
_exptl_crystal_density_method 'not measured'
_exptl_crystal_description block
_exptl_crystal_F_000 1138
_exptl_crystal_size_max 0.23
_exptl_crystal_size_mid 0.20
_exptl_crystal_size_min 0.13
_refine_diff_density_max 9.995
_refine_diff_density_min -1.177
_refine_diff_density_rms 0.188
_refine_ls_extinction_method none
_refine_ls_goodness_of_fit_ref 1.041
_refine_ls_hydrogen_treatment constr
_refine_ls_matrix_type full
_refine_ls_number_parameters 634
_refine_ls_number_reflns 11745
_refine_ls_number_restraints 6
_refine_ls_restrained_S_all 1.043
_refine_ls_R_factor_all 0.1020
_refine_ls_R_factor_gt 0.0795
_refine_ls_shift/su_max 0.001
_refine_ls_shift/su_mean 0.000
_refine_ls_structure_factor_coef Fsqd
_refine_ls_weighting_details 'calc w=1/[\s^2^(Fo^2^)+(0.1236P)^2^+13.7935P] where P=(Fo^2^+2Fc^2^)/3'
_refine_ls_weighting_scheme calc
_refine_ls_wR_factor_gt 0.2050
_refine_ls_wR_factor_ref 0.2222
_reflns_number_gt 9037
_reflns_number_total 11745
_reflns_threshold_expression >2sigma(I)
_cod_data_source_file c1dt11328c.txt
_cod_data_source_block imw1406
_cod_depositor_comments
;
The following automatic conversions were performed:

'_symmetry_cell_setting' value 'Triclinic' changed to 'triclinic'
according to /home/saulius/struct/CIF-dictionaries/cif_core.dic
dictionary named 'cif_core.dic' version 2.4.1 from 2010-06-29.

Automatic conversion script
Id: cif_fix_values 1715 2011-07-08 13:25:40Z adriana 
;
_cod_original_sg_symbol_H-M P-1
_cod_original_formula_sum 'C60.50 H47 Cl Ir N5 P2'
_cod_database_code 7017674

loop_
_symmetry_equiv_pos_as_xyz
'x, y, z'
'-x, -y, -z'

loop_
_atom_site_label
_atom_site_type_symbol
_atom_site_fract_x
_atom_site_fract_y
_atom_site_fract_z
_atom_site_U_iso_or_equiv
_atom_site_adp_type
_atom_site_occupancy
_atom_site_symmetry_multiplicity
_atom_site_calc_flag
_atom_site_refinement_flags
_atom_site_disorder_assembly
_atom_site_disorder_group
Ir1 Ir 0.02232(3) 0.38669(2) 0.26328(2) 0.04142(14) Uani 1 1 d . . .
P1 P 0.67109(19) 0.90507(17) 0.31582(14) 0.0378(5) Uani 1 1 d . . .
P2 P 0.6551(2) 0.83876(16) 0.13234(15) 0.0371(5) Uani 1 1 d . . .
C1 C -0.1095(10) 0.3193(8) 0.0655(7) 0.056(3) Uani 1 1 d . . .
H2 H -0.1047 0.2577 0.0779 0.067 Uiso 1 1 calc R . .
C2 C -0.1683(11) 0.3302(10) -0.0214(7) 0.066(3) Uani 1 1 d . . .
H3 H -0.2037 0.2761 -0.0675 0.079 Uiso 1 1 calc R . .
C3 C -0.1753(11) 0.4193(10) -0.0407(7) 0.069(3) Uani 1 1 d . . .
H4 H -0.2138 0.4277 -0.0999 0.083 Uiso 1 1 calc R . .
C4 C -0.1254(9) 0.4949(9) 0.0279(7) 0.059(3) Uani 1 1 d . . .
H5 H -0.1334 0.5565 0.0165 0.070 Uiso 1 1 calc R . .
C5 C -0.0628(8) 0.4840(7) 0.1144(6) 0.045(2) Uani 1 1 d . . .
C6 C -0.0046(7) 0.5601(6) 0.1908(6) 0.0395(19) Uani 1 1 d . . .
C7 C -0.0006(9) 0.6554(8) 0.1863(8) 0.055(3) Uani 1 1 d . . .
H8 H -0.0314 0.6741 0.1304 0.066 Uiso 1 1 calc R . .
C8 C 0.0494(9) 0.7231(7) 0.2650(9) 0.060(3) Uani 1 1 d . . .
H9 H 0.0501 0.7881 0.2629 0.072 Uiso 1 1 calc R . .
C9 C 0.0971(9) 0.6961(7) 0.3447(8) 0.057(3) Uani 1 1 d . . .
H10 H 0.1317 0.7424 0.3979 0.068 Uiso 1 1 calc R . .
C10 C 0.0954(9) 0.6024(7) 0.3484(8) 0.052(2) Uani 1 1 d . . .
H11 H 0.1326 0.5857 0.4045 0.062 Uiso 1 1 calc R . .
C11 C 0.0416(8) 0.5303(6) 0.2737(6) 0.0407(19) Uani 1 1 d . . .
C12 C 0.1913(8) 0.3940(6) 0.2635(7) 0.043(2) Uani 1 1 d . . .
C13 C 0.2288(9) 0.3903(7) 0.1898(7) 0.052(2) Uani 1 1 d . . .
H13 H 0.1724 0.3892 0.1324 0.063 Uiso 1 1 calc R . .
C14 C 0.3488(11) 0.3882(9) 0.2003(9) 0.068(3) Uani 1 1 d . . .
H14 H 0.3721 0.3853 0.1498 0.081 Uiso 1 1 calc R . .
C15 C 0.4353(11) 0.3904(9) 0.2853(9) 0.072(3) Uani 1 1 d . . .
H15 H 0.5161 0.3880 0.2928 0.086 Uiso 1 1 calc R . .
C16 C 0.3974(10) 0.3962(9) 0.3566(8) 0.063(3) Uani 1 1 d . . .
H16 H 0.4535 0.3981 0.4144 0.076 Uiso 1 1 calc R . .
C17 C 0.2797(9) 0.3992(7) 0.3463(7) 0.052(2) Uani 1 1 d . . .
C18 C 0.2374(9) 0.4056(7) 0.4219(6) 0.047(2) Uani 1 1 d . . .
C19 C 0.3081(11) 0.4236(9) 0.5107(7) 0.065(3) Uani 1 1 d . . .
H19 H 0.3921 0.4294 0.5275 0.079 Uiso 1 1 calc R . .
C20 C 0.2589(12) 0.4333(9) 0.5754(8) 0.069(3) Uani 1 1 d . . .
H20 H 0.3081 0.4482 0.6366 0.083 Uiso 1 1 calc R . .
C21 C 0.1367(11) 0.4210(9) 0.5496(8) 0.064(3) Uani 1 1 d . . .
H21 H 0.0996 0.4255 0.5927 0.077 Uiso 1 1 calc R . .
C22 C 0.0688(10) 0.4019(7) 0.4591(6) 0.050(2) Uani 1 1 d . . .
H22 H -0.0156 0.3928 0.4416 0.060 Uiso 1 1 calc R . .
C23 C -0.0005(10) 0.2412(7) 0.2420(7) 0.054(3) Uani 1 1 d . . .
C24 C -0.1450(9) 0.3804(6) 0.2747(6) 0.042(2) Uani 1 1 d . . .
C25 C 0.6296(8) 0.7155(6) 0.1383(6) 0.0406(19) Uani 1 1 d . . .
C26 C 0.7248(8) 0.6795(7) 0.1873(7) 0.048(2) Uani 1 1 d . . .
H26 H 0.8005 0.7194 0.2174 0.057 Uiso 1 1 calc R . .
C27 C 0.7097(10) 0.5835(8) 0.1928(8) 0.059(3) Uani 1 1 d . . .
H27 H 0.7761 0.5582 0.2251 0.070 Uiso 1 1 calc R . .
C28 C 0.5995(11) 0.5256(8) 0.1516(8) 0.060(3) Uani 1 1 d . . .
H28 H 0.5899 0.4607 0.1557 0.072 Uiso 1 1 calc R . .
C29 C 0.5036(11) 0.5624(8) 0.1047(9) 0.066(3) Uani 1 1 d . . .
H29 H 0.4272 0.5229 0.0774 0.079 Uiso 1 1 calc R . .
C30 C 0.5173(9) 0.6572(7) 0.0967(7) 0.053(2) Uani 1 1 d . . .
H30 H 0.4510 0.6819 0.0633 0.064 Uiso 1 1 calc R . .
C31 C 0.5232(8) 0.8588(7) 0.0491(6) 0.045(2) Uani 1 1 d . . .
C32 C 0.4869(11) 0.8084(8) -0.0395(8) 0.066(3) Uani 1 1 d . . .
H32 H 0.5349 0.7679 -0.0557 0.080 Uiso 1 1 calc R . .
C33 C 0.3826(14) 0.8187(9) -0.1015(8) 0.084(5) Uani 1 1 d . . .
H33 H 0.3567 0.7843 -0.1607 0.101 Uiso 1 1 calc R . .
C34 C 0.3143(11) 0.8798(10) -0.0774(9) 0.072(4) Uani 1 1 d . . .
H34 H 0.2415 0.8870 -0.1201 0.086 Uiso 1 1 calc R . .
C35 C 0.3511(11) 0.9282(10) 0.0057(10) 0.073(4) Uani 1 1 d . . .
H35 H 0.3037 0.9697 0.0212 0.088 Uiso 1 1 calc R . .
C36 C 0.4569(9) 0.9196(8) 0.0704(7) 0.054(2) Uani 1 1 d . . .
H36 H 0.4825 0.9561 0.1288 0.065 Uiso 1 1 calc R . .
C37 C 0.7819(8) 0.8569(6) 0.0967(6) 0.0404(19) Uani 1 1 d . . .
C38 C 0.7910(11) 0.7909(8) 0.0309(8) 0.061(3) Uani 1 1 d . . .
H38 H 0.7330 0.7345 0.0054 0.074 Uiso 1 1 calc R . .
C39 C 0.8881(12) 0.8088(9) 0.0023(9) 0.070(3) Uani 1 1 d . . .
H39 H 0.8944 0.7652 -0.0443 0.084 Uiso 1 1 calc R . .
C40 C 0.9722(12) 0.8877(9) 0.0408(10) 0.070(3) Uani 1 1 d . . .
H40 H 1.0378 0.8982 0.0216 0.084 Uiso 1 1 calc R . .
C41 C 0.9648(11) 0.9527(9) 0.1072(9) 0.067(3) Uani 1 1 d . . .
H41 H 1.0250 1.0075 0.1342 0.081 Uiso 1 1 calc R . .
C42 C 0.8666(9) 0.9372(7) 0.1348(7) 0.051(2) Uani 1 1 d . . .
H42 H 0.8591 0.9824 0.1797 0.061 Uiso 1 1 calc R . .
C43 C 0.6524(8) 1.0205(7) 0.3601(6) 0.044(2) Uani 1 1 d . . .
C44 C 0.6687(10) 1.0949(8) 0.3212(8) 0.061(3) Uani 1 1 d . . .
H44 H 0.6842 1.0863 0.2674 0.074 Uiso 1 1 calc R . .
C45 C 0.6623(13) 1.1873(9) 0.3620(10) 0.077(4) Uani 1 1 d . . .
H45 H 0.6773 1.2404 0.3365 0.092 Uiso 1 1 calc R . .
C46 C 0.6353(13) 1.1987(10) 0.4354(9) 0.080(4) Uani 1 1 d . . .
H46 H 0.6274 1.2594 0.4601 0.097 Uiso 1 1 calc R . .
C47 C 0.6189(13) 1.1230(10) 0.4759(9) 0.077(4) Uani 1 1 d . . .
H47 H 0.6012 1.1315 0.5288 0.093 Uiso 1 1 calc R . .
C48 C 0.6285(11) 1.0351(8) 0.4383(7) 0.059(3) Uani 1 1 d . . .
H48 H 0.6184 0.9832 0.4666 0.070 Uiso 1 1 calc R . .
C49 C 0.5442(8) 0.8213(7) 0.3092(6) 0.043(2) Uani 1 1 d . . .
C50 C 0.4329(8) 0.8466(8) 0.2809(7) 0.053(2) Uani 1 1 d . . .
H50 H 0.4260 0.9092 0.2722 0.064 Uiso 1 1 calc R . .
C51 C 0.3320(10) 0.7807(9) 0.2654(8) 0.063(3) Uani 1 1 d . . .
H51 H 0.2557 0.7981 0.2452 0.076 Uiso 1 1 calc R . .
C52 C 0.3405(10) 0.6911(9) 0.2785(8) 0.064(3) Uani 1 1 d . . .
H52 H 0.2703 0.6466 0.2681 0.077 Uiso 1 1 calc R . .
C53 C 0.4499(12) 0.6645(8) 0.3067(9) 0.068(3) Uani 1 1 d . . .
H53 H 0.4552 0.6018 0.3158 0.082 Uiso 1 1 calc R . .
C54 C 0.5551(10) 0.7304(8) 0.3223(7) 0.054(2) Uani 1 1 d . . .
H54 H 0.6312 0.7126 0.3413 0.065 Uiso 1 1 calc R . .
C55 C 0.8010(8) 0.8798(7) 0.3960(6) 0.047(2) Uani 1 1 d . . .
C56 C 0.7995(11) 0.8525(9) 0.4732(7) 0.065(3) Uani 1 1 d . . .
H56 H 0.7262 0.8415 0.4828 0.078 Uiso 1 1 calc R . .
C57 C 0.9029(14) 0.8408(10) 0.5372(9) 0.085(4) Uani 1 1 d . . .
H57 H 0.9000 0.8196 0.5894 0.102 Uiso 1 1 calc R . .
C58 C 1.0097(14) 0.8599(11) 0.5254(11) 0.099(6) Uani 1 1 d . . .
H58 H 1.0816 0.8541 0.5701 0.119 Uiso 1 1 calc R . .
C59 C 1.0117(11) 0.8867(10) 0.4509(11) 0.080(4) Uani 1 1 d . . .
H59 H 1.0860 0.8987 0.4428 0.096 Uiso 1 1 calc R . .
C60 C 0.9090(9) 0.8979(8) 0.3840(8) 0.060(3) Uani 1 1 d . . .
H60 H 0.9131 0.9175 0.3314 0.072 Uiso 1 1 calc R . .
C1S C 0.276(2) 0.1351(12) 0.2707(11) 0.059(5) Uiso 0.50 1 d PD . .
Cl1X Cl 0.3423(18) 0.1137(15) 0.1902(10) 0.068(5) Uiso 0.228(17) 1 d PDU A 1
Cl2X Cl 0.2915(19) 0.0611(15) 0.3404(12) 0.070(5) Uiso 0.228(17) 1 d PDU A 1
Cl1Y Cl 0.3029(18) 0.0792(14) 0.1783(9) 0.077(4) Uiso 0.272(17) 1 d PDU A 2
Cl2Y Cl 0.2554(16) 0.0290(12) 0.3219(10) 0.071(4) Uiso 0.272(17) 1 d PDU A 2
N1 N 0.6853(7) 0.9092(6) 0.2229(5) 0.0427(17) Uani 1 1 d . . .
N2 N -0.0596(7) 0.3942(6) 0.1317(5) 0.0440(17) Uani 1 1 d . . .
N3 N 0.1146(7) 0.3959(5) 0.3975(5) 0.0439(17) Uani 1 1 d . . .
N4 N -0.0102(10) 0.1616(7) 0.2283(8) 0.084(4) Uani 1 1 d . . .
N5 N -0.2381(8) 0.3792(7) 0.2787(7) 0.061(2) Uani 1 1 d . . .

loop_
_atom_site_aniso_label
_atom_site_aniso_U_11
_atom_site_aniso_U_22
_atom_site_aniso_U_33
_atom_site_aniso_U_23
_atom_site_aniso_U_13
_atom_site_aniso_U_12
Ir1 0.0457(2) 0.0384(2) 0.0339(2) 0.00664(13) 0.00631(15) 0.00790(14)
P1 0.0319(11) 0.0478(12) 0.0303(10) 0.0061(9) 0.0081(9) 0.0052(9)
P2 0.0350(11) 0.0425(11) 0.0320(11) 0.0080(9) 0.0113(9) 0.0025(9)
C1 0.056(6) 0.063(6) 0.038(5) 0.001(5) 0.008(5) 0.007(5)
C2 0.062(7) 0.092(9) 0.029(5) 0.003(5) 0.007(5) -0.001(6)
C3 0.065(7) 0.107(10) 0.033(5) 0.027(6) 0.009(5) 0.011(7)
C4 0.051(6) 0.087(8) 0.048(6) 0.037(6) 0.019(5) 0.017(6)
C5 0.029(4) 0.066(6) 0.045(5) 0.018(4) 0.018(4) 0.013(4)
C6 0.031(4) 0.043(4) 0.054(5) 0.017(4) 0.024(4) 0.009(3)
C7 0.041(5) 0.067(6) 0.075(7) 0.037(6) 0.031(5) 0.017(5)
C8 0.040(5) 0.038(5) 0.110(10) 0.015(6) 0.037(6) 0.002(4)
C9 0.048(6) 0.043(5) 0.078(8) 0.001(5) 0.028(6) 0.001(4)
C10 0.050(6) 0.046(5) 0.058(6) 0.009(4) 0.019(5) 0.005(4)
C11 0.037(4) 0.043(4) 0.044(5) 0.004(4) 0.019(4) 0.008(4)
C12 0.038(5) 0.035(4) 0.056(6) 0.011(4) 0.014(4) 0.007(4)
C13 0.054(6) 0.058(6) 0.045(5) 0.010(5) 0.017(5) 0.008(5)
C14 0.066(7) 0.069(7) 0.065(7) 0.003(6) 0.029(6) -0.005(6)
C15 0.057(7) 0.078(8) 0.084(9) 0.006(7) 0.034(7) 0.013(6)
C16 0.047(6) 0.077(8) 0.057(7) 0.009(6) 0.008(5) 0.010(5)
C17 0.048(5) 0.048(5) 0.048(6) 0.005(4) 0.004(4) 0.002(4)
C18 0.051(5) 0.050(5) 0.037(5) 0.006(4) 0.013(4) 0.009(4)
C19 0.062(7) 0.073(7) 0.044(6) 0.007(5) -0.002(5) 0.011(6)
C20 0.080(8) 0.076(8) 0.038(6) 0.006(5) 0.008(6) 0.007(6)
C21 0.069(8) 0.082(8) 0.045(6) 0.013(6) 0.023(6) 0.015(6)
C22 0.054(6) 0.058(6) 0.038(5) 0.013(4) 0.014(4) 0.015(5)
C23 0.062(6) 0.043(5) 0.039(5) 0.004(4) -0.006(4) 0.017(5)
C24 0.053(6) 0.037(4) 0.038(5) 0.013(4) 0.016(4) 0.008(4)
C25 0.038(5) 0.043(4) 0.041(5) 0.012(4) 0.015(4) 0.003(4)
C26 0.037(5) 0.056(5) 0.055(6) 0.019(5) 0.020(4) 0.009(4)
C27 0.056(6) 0.066(7) 0.070(7) 0.032(6) 0.031(6) 0.022(5)
C28 0.073(7) 0.053(6) 0.069(7) 0.027(5) 0.040(6) 0.014(5)
C29 0.052(6) 0.056(6) 0.078(8) 0.019(6) 0.012(6) -0.004(5)
C30 0.044(5) 0.050(5) 0.054(6) 0.012(5) 0.005(5) -0.002(4)
C31 0.042(5) 0.045(5) 0.040(5) 0.011(4) 0.004(4) 0.001(4)
C32 0.076(8) 0.054(6) 0.052(6) 0.003(5) 0.005(6) 0.011(6)
C33 0.105(11) 0.063(7) 0.044(6) 0.017(5) -0.020(7) -0.009(7)
C34 0.049(6) 0.081(8) 0.067(8) 0.034(7) -0.003(6) -0.004(6)
C35 0.053(7) 0.096(9) 0.081(9) 0.045(8) 0.023(6) 0.023(6)
C36 0.048(5) 0.063(6) 0.048(6) 0.018(5) 0.013(5) 0.007(5)
C37 0.041(5) 0.043(4) 0.044(5) 0.012(4) 0.021(4) 0.007(4)
C38 0.073(7) 0.049(6) 0.064(7) 0.002(5) 0.032(6) 0.006(5)
C39 0.085(9) 0.067(7) 0.080(8) 0.002(6) 0.060(7) 0.022(7)
C40 0.075(8) 0.064(7) 0.093(10) 0.020(7) 0.058(8) 0.012(6)
C41 0.066(7) 0.064(7) 0.074(8) 0.009(6) 0.037(6) -0.010(6)
C42 0.047(5) 0.045(5) 0.065(7) 0.003(5) 0.030(5) 0.003(4)
C43 0.035(4) 0.050(5) 0.044(5) 0.012(4) 0.009(4) 0.003(4)
C44 0.063(7) 0.064(7) 0.059(7) 0.019(5) 0.019(6) 0.021(5)
C45 0.089(9) 0.057(7) 0.087(10) 0.024(7) 0.030(8) 0.018(6)
C46 0.093(10) 0.067(8) 0.072(9) -0.007(7) 0.020(7) 0.030(7)
C47 0.090(10) 0.081(9) 0.063(8) -0.004(7) 0.039(7) 0.013(7)
C48 0.073(7) 0.058(6) 0.048(6) 0.011(5) 0.027(5) 0.009(5)
C49 0.037(5) 0.058(5) 0.035(4) 0.008(4) 0.016(4) 0.002(4)
C50 0.037(5) 0.070(7) 0.056(6) 0.012(5) 0.021(5) 0.006(5)
C51 0.046(6) 0.085(8) 0.061(7) 0.011(6) 0.026(5) 0.005(6)
C52 0.052(6) 0.085(8) 0.055(6) 0.007(6) 0.032(5) -0.014(6)
C53 0.079(8) 0.056(6) 0.071(8) 0.015(6) 0.036(7) -0.010(6)
C54 0.055(6) 0.063(6) 0.051(6) 0.019(5) 0.022(5) 0.011(5)
C55 0.043(5) 0.051(5) 0.038(5) 0.005(4) 0.001(4) 0.010(4)
C56 0.058(7) 0.084(8) 0.043(6) 0.019(6) 0.003(5) 0.014(6)
C57 0.096(11) 0.076(9) 0.057(8) 0.017(6) -0.012(7) 0.029(8)
C58 0.076(10) 0.080(9) 0.088(11) -0.018(8) -0.033(8) 0.039(8)
C59 0.050(7) 0.077(8) 0.087(10) -0.015(7) 0.000(7) 0.023(6)
C60 0.037(5) 0.068(7) 0.060(6) -0.013(5) 0.006(5) 0.012(5)
N1 0.040(4) 0.053(4) 0.034(4) 0.008(3) 0.015(3) 0.002(3)
N2 0.038(4) 0.056(5) 0.036(4) 0.010(3) 0.008(3) 0.012(3)
N3 0.048(4) 0.043(4) 0.039(4) 0.010(3) 0.012(3) 0.011(3)
N4 0.078(7) 0.045(5) 0.087(8) -0.008(5) -0.016(6) 0.014(5)
N5 0.053(5) 0.060(5) 0.074(7) 0.018(5) 0.025(5) 0.016(4)

loop_
_atom_type_symbol
_atom_type_description
_atom_type_scat_dispersion_real
_atom_type_scat_dispersion_imag
_atom_type_scat_source
C C 0.0033 0.0016 'International Tables Vol C Tables 4.2.6.8 and 6.1.1.4'
H H 0.0000 0.0000 'International Tables Vol C Tables 4.2.6.8 and 6.1.1.4'
N N 0.0061 0.0033 'International Tables Vol C Tables 4.2.6.8 and 6.1.1.4'
P P 0.1023 0.0942 'International Tables Vol C Tables 4.2.6.8 and 6.1.1.4'
Ir Ir -1.4442 7.9887 'International Tables Vol C Tables 4.2.6.8 and 6.1.1.4'
Cl Cl 0.1484 0.1585 'International Tables Vol C Tables 4.2.6.8 and 6.1.1.4'

loop_
_geom_angle_atom_site_label_1
_geom_angle_atom_site_label_2
_geom_angle_atom_site_label_3
_geom_angle
C12 Ir1 C11 89.6(3)
C12 Ir1 N2 97.4(4)
C11 Ir1 N2 80.2(3)
C12 Ir1 C23 89.8(4)
C11 Ir1 C23 175.5(4)
N2 Ir1 C23 95.4(3)
C12 Ir1 N3 80.0(4)
C11 Ir1 N3 93.3(3)
N2 Ir1 N3 173.1(3)
C23 Ir1 N3 91.0(3)
C12 Ir1 C24 175.1(4)
C11 Ir1 C24 90.5(3)
N2 Ir1 C24 87.4(3)
C23 Ir1 C24 90.4(4)
N3 Ir1 C24 95.1(3)
N1 P1 C55 112.5(5)
N1 P1 C49 114.0(4)
C55 P1 C49 108.1(5)
N1 P1 C43 107.9(4)
C55 P1 C43 106.6(4)
C49 P1 C43 107.5(4)
N1 P2 C31 110.5(4)
N1 P2 C25 115.0(4)
C31 P2 C25 106.8(4)
N1 P2 C37 108.2(4)
C31 P2 C37 110.4(4)
C25 P2 C37 105.9(4)
N2 C1 C2 121.1(11)
N2 C1 H2 119.4
C2 C1 H2 119.4
C3 C2 C1 120.2(11)
C3 C2 H3 119.9
C1 C2 H3 119.9
C4 C3 C2 118.0(10)
C4 C3 H4 121.0
C2 C3 H4 121.0
C3 C4 C5 121.7(11)
C3 C4 H5 119.2
C5 C4 H5 119.2
N2 C5 C4 118.7(10)
N2 C5 C6 115.7(8)
C4 C5 C6 125.5(10)
C7 C6 C11 121.3(9)
C7 C6 C5 123.7(9)
C11 C6 C5 114.8(8)
C6 C7 C8 119.2(10)
C6 C7 H8 120.4
C8 C7 H8 120.4
C9 C8 C7 120.2(10)
C9 C8 H9 119.9
C7 C8 H9 119.9
C8 C9 C10 120.3(11)
C8 C9 H10 119.9
C10 C9 H10 119.9
C9 C10 C11 123.1(11)
C9 C10 H11 118.5
C11 C10 H11 118.5
C10 C11 C6 115.8(9)
C10 C11 Ir1 130.2(8)
C6 C11 Ir1 114.0(6)
C17 C12 C13 116.5(9)
C17 C12 Ir1 115.6(8)
C13 C12 Ir1 127.9(7)
C14 C13 C12 120.9(10)
C14 C13 H13 119.6
C12 C13 H13 119.6
C13 C14 C15 120.9(11)
C13 C14 H14 119.6
C15 C14 H14 119.6
C16 C15 C14 117.3(11)
C16 C15 H15 121.4
C14 C15 H15 121.4
C15 C16 C17 121.8(11)
C15 C16 H16 119.1
C17 C16 H16 119.1
C16 C17 C12 122.6(10)
C16 C17 C18 122.6(9)
C12 C17 C18 114.8(9)
C19 C18 N3 119.5(10)
C19 C18 C17 126.1(10)
N3 C18 C17 114.4(8)
C20 C19 C18 120.9(11)
C20 C19 H19 119.6
C18 C19 H19 119.6
C19 C20 C21 118.6(11)
C19 C20 H20 120.7
C21 C20 H20 120.7
C20 C21 C22 118.5(11)
C20 C21 H21 120.7
C22 C21 H21 120.7
N3 C22 C21 123.4(10)
N3 C22 H22 118.3
C21 C22 H22 118.3
N4 C23 Ir1 177.2(12)
N5 C24 Ir1 177.4(8)
C26 C25 C30 119.9(9)
C26 C25 P2 117.7(7)
C30 C25 P2 122.4(7)
C25 C26 C27 119.7(9)
C25 C26 H26 120.1
C27 C26 H26 120.1
C28 C27 C26 120.6(10)
C28 C27 H27 119.7
C26 C27 H27 119.7
C29 C28 C27 119.6(10)
C29 C28 H28 120.2
C27 C28 H28 120.2
C28 C29 C30 120.7(10)
C28 C29 H29 119.7
C30 C29 H29 119.7
C29 C30 C25 119.4(10)
C29 C30 H30 120.3
C25 C30 H30 120.3
C36 C31 C32 119.7(9)
C36 C31 P2 120.9(8)
C32 C31 P2 119.4(8)
C33 C32 C31 119.5(12)
C33 C32 H32 120.2
C31 C32 H32 120.2
C32 C33 C34 119.7(12)
C32 C33 H33 120.2
C34 C33 H33 120.1
C35 C34 C33 120.0(11)
C35 C34 H34 120.0
C33 C34 H34 120.0
C34 C35 C36 121.9(13)
C34 C35 H35 119.1
C36 C35 H35 119.1
C31 C36 C35 119.2(11)
C31 C36 H36 120.4
C35 C36 H36 120.4
C42 C37 C38 120.8(9)
C42 C37 P2 119.2(7)
C38 C37 P2 120.0(8)
C37 C38 C39 118.6(11)
C37 C38 H38 120.7
C39 C38 H38 120.7
C40 C39 C38 120.3(10)
C40 C39 H39 119.9
C38 C39 H39 119.9
C39 C40 C41 121.3(11)
C39 C40 H40 119.3
C41 C40 H40 119.3
C40 C41 C42 119.1(11)
C40 C41 H41 120.5
C42 C41 H41 120.5
C37 C42 C41 119.8(10)
C37 C42 H42 120.1
C41 C42 H42 120.1
C44 C43 C48 118.9(10)
C44 C43 P1 120.8(8)
C48 C43 P1 120.2(8)
C43 C44 C45 119.4(12)
C43 C44 H44 120.3
C45 C44 H44 120.3
C46 C45 C44 120.3(12)
C46 C45 H45 119.8
C44 C45 H45 119.8
C45 C46 C47 120.6(12)
C45 C46 H46 119.7
C47 C46 H46 119.7
C48 C47 C46 119.1(12)
C48 C47 H47 120.5
C46 C47 H47 120.5
C47 C48 C43 121.6(11)
C47 C48 H48 119.2
C43 C48 H48 119.2
C54 C49 C50 120.5(9)
C54 C49 P1 120.9(7)
C50 C49 P1 118.3(8)
C51 C50 C49 119.9(11)
C51 C50 H50 120.1
C49 C50 H50 120.1
C52 C51 C50 120.7(11)
C52 C51 H51 119.6
C50 C51 H51 119.6
C51 C52 C53 120.4(11)
C51 C52 H52 119.8
C53 C52 H52 119.8
C52 C53 C54 120.2(11)
C52 C53 H53 119.9
C54 C53 H53 119.9
C49 C54 C53 118.3(10)
C49 C54 H54 120.8
C53 C54 H54 120.8
C56 C55 C60 118.8(10)
C56 C55 P1 122.1(8)
C60 C55 P1 118.7(8)
C55 C56 C57 121.0(13)
C55 C56 H56 119.5
C57 C56 H56 119.5
C58 C57 C56 119.9(14)
C58 C57 H57 120.1
C56 C57 H57 120.1
C59 C58 C57 119.3(12)
C59 C58 H58 120.4
C57 C58 H58 120.4
C58 C59 C60 122.6(14)
C58 C59 H59 118.7
C60 C59 H59 118.7
C55 C60 C59 118.4(13)
C55 C60 H60 120.8
C59 C60 H60 120.8
Cl2X C1S Cl1Y 106.5(11)
Cl2X C1S Cl1X 115.3(12)
Cl1Y C1S Cl1X 19.8(6)
Cl2X C1S Cl2Y 16.9(7)
Cl1Y C1S Cl2Y 98.3(11)
Cl1X C1S Cl2Y 111.8(11)
P2 N1 P1 137.0(5)
C1 N2 C5 120.2(9)
C1 N2 Ir1 124.6(7)
C5 N2 Ir1 115.2(6)
C22 N3 C18 119.1(8)
C22 N3 Ir1 125.6(7)
C18 N3 Ir1 115.0(6)

loop_
_geom_bond_atom_site_label_1
_geom_bond_atom_site_label_2
_geom_bond_distance
Ir1 C12 2.034(9)
Ir1 C11 2.050(9)
Ir1 N2 2.057(7)
Ir1 C23 2.064(10)
Ir1 N3 2.066(8)
Ir1 C24 2.088(10)
P1 N1 1.583(8)
P1 C55 1.791(9)
P1 C49 1.797(10)
P1 C43 1.808(10)
P2 N1 1.576(8)
P2 C31 1.800(9)
P2 C25 1.802(9)
P2 C37 1.817(9)
C1 N2 1.336(13)
C1 C2 1.391(15)
C1 H2 0.9500
C2 C3 1.380(19)
C2 H3 0.9500
C3 C4 1.365(17)
C3 H4 0.9500
C4 C5 1.396(13)
C4 H5 0.9500
C5 N2 1.376(12)
C5 C6 1.450(14)
C6 C7 1.394(13)
C6 C11 1.424(13)
C7 C8 1.400(17)
C7 H8 0.9500
C8 C9 1.362(17)
C8 H9 0.9500
C9 C10 1.370(14)
C9 H10 0.9500
C10 C11 1.395(13)
C10 H11 0.9500
C12 C17 1.394(14)
C12 C13 1.413(14)
C13 C14 1.410(16)
C13 H13 0.9500
C14 C15 1.418(18)
C14 H14 0.9500
C15 C16 1.379(17)
C15 H15 0.9500
C16 C17 1.385(15)
C16 H16 0.9500
C17 C18 1.477(15)
C18 C19 1.376(14)
C18 N3 1.387(13)
C19 C20 1.371(17)
C19 H19 0.9500
C20 C21 1.375(17)
C20 H20 0.9500
C21 C22 1.390(15)
C21 H21 0.9500
C22 N3 1.296(13)
C22 H22 0.9500
C23 N4 1.134(13)
C24 N5 1.147(13)
C25 C26 1.373(13)
C25 C30 1.399(13)
C26 C27 1.404(14)
C26 H26 0.9500
C27 C28 1.377(16)
C27 H27 0.9500
C28 C29 1.375(16)
C28 H28 0.9500
C29 C30 1.397(15)
C29 H29 0.9500
C30 H30 0.9500
C31 C36 1.354(14)
C31 C32 1.417(15)
C32 C33 1.366(17)
C32 H32 0.9500
C33 C34 1.39(2)
C33 H33 0.9500
C34 C35 1.332(19)
C34 H34 0.9500
C35 C36 1.390(15)
C35 H35 0.9500
C36 H36 0.9500
C37 C42 1.367(13)
C37 C38 1.381(14)
C38 C39 1.409(16)
C38 H38 0.9500
C39 C40 1.350(18)
C39 H39 0.9500
C40 C41 1.370(17)
C40 H40 0.9500
C41 C42 1.408(15)
C41 H41 0.9500
C42 H42 0.9500
C43 C44 1.351(15)
C43 C48 1.391(14)
C44 C45 1.439(17)
C44 H44 0.9500
C45 C46 1.333(19)
C45 H45 0.9500
C46 C47 1.38(2)
C46 H46 0.9500
C47 C48 1.377(16)
C47 H47 0.9500
C48 H48 0.9500
C49 C54 1.383(14)
C49 C50 1.386(13)
C50 C51 1.380(15)
C50 H50 0.9500
C51 C52 1.361(18)
C51 H51 0.9500
C52 C53 1.374(18)
C52 H52 0.9500
C53 C54 1.418(16)
C53 H53 0.9500
C54 H54 0.9500
C55 C56 1.371(15)
C55 C60 1.383(15)
C56 C57 1.380(16)
C56 H56 0.9500
C57 C58 1.37(2)
C57 H57 0.9500
C58 C59 1.33(2)
C58 H58 0.9500
C59 C60 1.394(16)
C59 H59 0.9500
C60 H60 0.9500
C1S Cl2X 1.649(16)
C1S Cl1Y 1.756(16)
C1S Cl1X 1.762(16)
C1S Cl2Y 1.878(16)

loop_
_geom_torsion_atom_site_label_1
_geom_torsion_atom_site_label_2
_geom_torsion_atom_site_label_3
_geom_torsion_atom_site_label_4
_geom_torsion
N2 C1 C2 C3 0.4(18)
C1 C2 C3 C4 -1.3(18)
C2 C3 C4 C5 3.6(17)
C3 C4 C5 N2 -5.0(15)
C3 C4 C5 C6 178.5(10)
N2 C5 C6 C7 -178.9(8)
C4 C5 C6 C7 -2.4(14)
N2 C5 C6 C11 -3.4(11)
C4 C5 C6 C11 173.1(9)
C11 C6 C7 C8 -0.3(13)
C5 C6 C7 C8 174.9(8)
C6 C7 C8 C9 2.2(14)
C7 C8 C9 C10 -0.6(15)
C8 C9 C10 C11 -2.9(16)
C9 C10 C11 C6 4.6(14)
C9 C10 C11 Ir1 -177.5(8)
C7 C6 C11 C10 -2.9(12)
C5 C6 C11 C10 -178.5(8)
C7 C6 C11 Ir1 178.8(6)
C5 C6 C11 Ir1 3.2(9)
C12 Ir1 C11 C10 -82.1(9)
N2 Ir1 C11 C10 -179.6(9)
C23 Ir1 C11 C10 -165(5)
N3 Ir1 C11 C10 -2.1(9)
C24 Ir1 C11 C10 93.1(9)
C12 Ir1 C11 C6 95.9(7)
N2 Ir1 C11 C6 -1.7(6)
C23 Ir1 C11 C6 13(5)
N3 Ir1 C11 C6 175.9(6)
C24 Ir1 C11 C6 -88.9(6)
C11 Ir1 C12 C17 94.6(7)
N2 Ir1 C12 C17 174.6(7)
C23 Ir1 C12 C17 -89.9(7)
N3 Ir1 C12 C17 1.2(7)
C24 Ir1 C12 C17 4(4)
C11 Ir1 C12 C13 -88.4(9)
N2 Ir1 C12 C13 -8.3(9)
C23 Ir1 C12 C13 87.1(9)
N3 Ir1 C12 C13 178.2(9)
C24 Ir1 C12 C13 -179(100)
C17 C12 C13 C14 2.5(15)
Ir1 C12 C13 C14 -174.5(8)
C12 C13 C14 C15 -0.4(17)
C13 C14 C15 C16 -1.0(19)
C14 C15 C16 C17 0.3(19)
C15 C16 C17 C12 1.9(18)
C15 C16 C17 C18 -179.9(11)
C13 C12 C17 C16 -3.3(15)
Ir1 C12 C17 C16 174.1(9)
C13 C12 C17 C18 178.4(9)
Ir1 C12 C17 C18 -4.2(11)
C16 C17 C18 C19 10.6(17)
C12 C17 C18 C19 -171.1(10)
C16 C17 C18 N3 -172.2(10)
C12 C17 C18 N3 6.1(13)
N3 C18 C19 C20 -0.9(17)
C17 C18 C19 C20 176.2(11)
C18 C19 C20 C21 2.5(19)
C19 C20 C21 C22 -1.8(19)
C20 C21 C22 N3 -0.7(18)
C12 Ir1 C23 N4 -36(20)
C11 Ir1 C23 N4 47(22)
N2 Ir1 C23 N4 62(20)
N3 Ir1 C23 N4 -116(20)
C24 Ir1 C23 N4 149(20)
C12 Ir1 C24 N5 138(19)
C11 Ir1 C24 N5 47(20)
N2 Ir1 C24 N5 -33(20)
C23 Ir1 C24 N5 -128(20)
N3 Ir1 C24 N5 141(20)
N1 P2 C25 C26 -66.9(9)
C31 P2 C25 C26 170.1(8)
C37 P2 C25 C26 52.5(9)
N1 P2 C25 C30 111.8(9)
C31 P2 C25 C30 -11.2(10)
C37 P2 C25 C30 -128.9(9)
C30 C25 C26 C27 2.3(15)
P2 C25 C26 C27 -179.0(8)
C25 C26 C27 C28 -2.0(16)
C26 C27 C28 C29 0.1(17)
C27 C28 C29 C30 1.4(19)
C28 C29 C30 C25 -1.1(19)
C26 C25 C30 C29 -0.8(16)
P2 C25 C30 C29 -179.4(9)
N1 P2 C31 C36 -7.1(10)
C25 P2 C31 C36 118.7(9)
C37 P2 C31 C36 -126.7(9)
N1 P2 C31 C32 174.3(8)
C25 P2 C31 C32 -59.9(10)
C37 P2 C31 C32 54.7(10)
C36 C31 C32 C33 -3.0(18)
P2 C31 C32 C33 175.6(10)
C31 C32 C33 C34 1(2)
C32 C33 C34 C35 0(2)
C33 C34 C35 C36 0(2)
C32 C31 C36 C35 3.2(16)
P2 C31 C36 C35 -175.4(9)
C34 C35 C36 C31 -1.7(18)
N1 P2 C37 C42 -15.8(9)
C31 P2 C37 C42 105.2(9)
C25 P2 C37 C42 -139.6(8)
N1 P2 C37 C38 165.2(9)
C31 P2 C37 C38 -73.7(9)
C25 P2 C37 C38 41.4(10)
C42 C37 C38 C39 -1.4(17)
P2 C37 C38 C39 177.6(9)
C37 C38 C39 C40 2(2)
C38 C39 C40 C41 -1(2)
C39 C40 C41 C42 -1(2)
C38 C37 C42 C41 -0.4(16)
P2 C37 C42 C41 -179.4(9)
C40 C41 C42 C37 1.5(18)
N1 P1 C43 C44 -9.2(10)
C55 P1 C43 C44 111.8(9)
C49 P1 C43 C44 -132.5(9)
N1 P1 C43 C48 174.9(8)
C55 P1 C43 C48 -64.1(9)
C49 P1 C43 C48 51.6(9)
C48 C43 C44 C45 0.8(16)
P1 C43 C44 C45 -175.2(9)
C43 C44 C45 C46 -3(2)
C44 C45 C46 C47 3(2)
C45 C46 C47 C48 -1(2)
C46 C47 C48 C43 -1(2)
C44 C43 C48 C47 1.2(17)
P1 C43 C48 C47 177.2(10)
N1 P1 C49 C54 93.7(9)
C55 P1 C49 C54 -32.1(9)
C43 P1 C49 C54 -146.8(8)
N1 P1 C49 C50 -79.2(8)
C55 P1 C49 C50 155.0(8)
C43 P1 C49 C50 40.3(9)
C54 C49 C50 C51 -0.2(15)
P1 C49 C50 C51 172.7(8)
C49 C50 C51 C52 0.8(17)
C50 C51 C52 C53 -0.7(18)
C51 C52 C53 C54 0.0(18)
C50 C49 C54 C53 -0.4(15)
P1 C49 C54 C53 -173.2(8)
C52 C53 C54 C49 0.5(17)
N1 P1 C55 C56 -165.3(9)
C49 P1 C55 C56 -38.6(10)
C43 P1 C55 C56 76.7(10)
N1 P1 C55 C60 21.6(9)
C49 P1 C55 C60 148.3(8)
C43 P1 C55 C60 -96.5(8)
C60 C55 C56 C57 -1.6(18)
P1 C55 C56 C57 -174.7(10)
C55 C56 C57 C58 2(2)
C56 C57 C58 C59 -2(2)
C57 C58 C59 C60 1(2)
C56 C55 C60 C59 0.6(16)
P1 C55 C60 C59 173.9(9)
C58 C59 C60 C55 -0.4(19)
C31 P2 N1 P1 102.6(8)
C25 P2 N1 P1 -18.4(9)
C37 P2 N1 P1 -136.4(7)
C55 P1 N1 P2 93.0(8)
C49 P1 N1 P2 -30.5(9)
C43 P1 N1 P2 -149.7(7)
C2 C1 N2 C5 -1.8(15)
C2 C1 N2 Ir1 176.9(8)
C4 C5 N2 C1 4.0(13)
C6 C5 N2 C1 -179.2(8)
C4 C5 N2 Ir1 -174.8(7)
C6 C5 N2 Ir1 2.0(10)
C12 Ir1 N2 C1 92.8(8)
C11 Ir1 N2 C1 -178.9(9)
C23 Ir1 N2 C1 2.2(9)
N3 Ir1 N2 C1 161(2)
C24 Ir1 N2 C1 -88.0(8)
C12 Ir1 N2 C5 -88.5(6)
C11 Ir1 N2 C5 -0.2(6)
C23 Ir1 N2 C5 -179.0(7)
N3 Ir1 N2 C5 -21(3)
C24 Ir1 N2 C5 90.8(6)
C21 C22 N3 C18 2.3(15)
C21 C22 N3 Ir1 -170.8(8)
C19 C18 N3 C22 -1.5(14)
C17 C18 N3 C22 -178.9(9)
C19 C18 N3 Ir1 172.3(8)
C17 C18 N3 Ir1 -5.1(10)
C12 Ir1 N3 C22 175.6(9)
C11 Ir1 N3 C22 86.6(8)
N2 Ir1 N3 C22 107(2)
C23 Ir1 N3 C22 -94.7(9)
C24 Ir1 N3 C22 -4.2(9)
C12 Ir1 N3 C18 2.3(6)
C11 Ir1 N3 C18 -86.7(7)
N2 Ir1 N3 C18 -67(3)
C23 Ir1 N3 C18 91.9(7)
C24 Ir1 N3 C18 -177.5(7)
